data_7032786
loop_
_publ_author_name
'Liu, Quan'
'Ren, Zhi-Gang'
'Deng, Li'
'Zhang, Wen-Hua'
'Zhao, Xin'
'Sun, Zhen-Rong'
'Lang, Jian-Ping'

_publ_section_title
;
 Solvent effect-driven assembly of W/Cu/S cluster-based coordination
 polymers from the cluster precursor [Et4N][Tp*WS3(CuBr)3] and CuCN:
 isolation, structures and enhanced NLO responses.
;
_journal_issue 1
_journal_name_full 'Dalton transactions (Cambridge, England : 2003)'
_journal_page_first 130
_journal_page_last 137
_journal_paper_doi 10.1039/c4dt02725f
_journal_volume 44
_journal_year 2015
_chemical_formula_moiety 'C21 H29 B Cu4 N10 O S3 W'
_chemical_formula_sum 'C21 H29 B Cu4 N10 O S3 W'
_chemical_formula_weight 982.54
_space_group_IT_number 62
_symmetry_cell_setting orthorhombic
_symmetry_space_group_name_Hall '-P 2ac 2n'
_symmetry_space_group_name_H-M 'P n m a'
_atom_sites_solution_hydrogens geom
_atom_sites_solution_primary direct
_atom_sites_solution_secondary difmap
_audit_creation_method SHELXL-97
_audit_update_record
;
2013-12-01 # Formatted by publCIF
;
_cell_angle_alpha 90.00
_cell_angle_beta 90.00
_cell_angle_gamma 90.00
_cell_formula_units_Z 4
_cell_length_a 29.866(6)
_cell_length_b 10.387(2)
_cell_length_c 13.906(3)
_cell_measurement_reflns_used 12192
_cell_measurement_temperature 223(2)
_cell_measurement_theta_max 27.4778
_cell_measurement_theta_min 3.0082
_cell_volume 4313.9(15)
_computing_cell_refinement 'CrystalClear (Rigaku Inc., 2007)'
_computing_data_collection 'CrystalClear (Rigaku Inc., 2007)'
_computing_data_reduction 'CrystalClear (Rigaku Inc., 2007)'
_computing_structure_refinement 'SHELXL-97 (Sheldrick, 2008)'
_computing_structure_solution 'SHELXS-97 (Sheldrick, 2008)'
_diffrn_ambient_temperature 223(2)
_diffrn_detector_area_resol_mean 28.5714
_diffrn_measured_fraction_theta_full 0.994
_diffrn_measured_fraction_theta_max 0.994
_diffrn_measurement_device_type 'Rigaku Mercury'
_diffrn_measurement_method dtprofit.ref
_diffrn_radiation_monochromator graphite
_diffrn_radiation_source 'fine-focus sealed tube'
_diffrn_radiation_type MoK\a
_diffrn_radiation_wavelength 0.71073
_diffrn_reflns_av_R_equivalents 0.0468
_diffrn_reflns_av_unetI/netI 0.0455
_diffrn_reflns_limit_h_max 23
_diffrn_reflns_limit_h_min -35
_diffrn_reflns_limit_k_max 12
_diffrn_reflns_limit_k_min -11
_diffrn_reflns_limit_l_max 16
_diffrn_reflns_limit_l_min -15
_diffrn_reflns_number 15572
_diffrn_reflns_theta_full 25.35
_diffrn_reflns_theta_max 25.35
_diffrn_reflns_theta_min 3.01
_exptl_absorpt_coefficient_mu 4.767
_exptl_absorpt_correction_T_max 0.6471
_exptl_absorpt_correction_T_min 0.2515
_exptl_absorpt_correction_type multi-scan
_exptl_absorpt_process_details 'SADABS, (Sheldrick 2008)'
_exptl_crystal_colour black
_exptl_crystal_density_diffrn 1.513
_exptl_crystal_density_method 'not measured'
_exptl_crystal_description prism
_exptl_crystal_F_000 1904
_exptl_crystal_size_max 0.40
_exptl_crystal_size_mid 0.15
_exptl_crystal_size_min 0.10
_platon_squeeze_details
;
;
_refine_diff_density_max 0.918
_refine_diff_density_min -1.275
_refine_diff_density_rms 0.166
_refine_ls_extinction_method none
_refine_ls_goodness_of_fit_ref 1.152
_refine_ls_hydrogen_treatment mixed
_refine_ls_matrix_type full
_refine_ls_number_parameters 213
_refine_ls_number_reflns 4152
_refine_ls_number_restraints 9
_refine_ls_restrained_S_all 1.152
_refine_ls_R_factor_all 0.0649
_refine_ls_R_factor_gt 0.0518
_refine_ls_shift/su_max 0.001
_refine_ls_shift/su_mean 0.000
_refine_ls_structure_factor_coef Fsqd
_refine_ls_weighting_details 'calc w=1/[\s^2^(Fo^2^)+(0.0606P)^2^+10.1152P] where P=(Fo^2^+2Fc^2^)/3'
_refine_ls_weighting_scheme calc
_refine_ls_wR_factor_gt 0.1345
_refine_ls_wR_factor_ref 0.1420
_reflns_number_gt 3508
_reflns_number_total 4152
_reflns_threshold_expression >2sigma(I)
_cod_data_source_file c4dt02725f2.cif
_cod_data_source_block 3
_cod_depositor_comments 'Adding full bibliography for 7032785--7032788.cif.'
_cod_original_cell_volume 4313.7(15)
_cod_original_sg_symbol_H-M Pnma
_cod_database_code 7032786
_publcif_datablock.id {52f35d5f-e6d8-41c1-bc9d-45c6b10389d3}

loop_
_symmetry_equiv_pos_as_xyz
'x, y, z'
'-x+1/2, -y, z+1/2'
'-x, y+1/2, -z'
'x+1/2, -y+1/2, -z+1/2'
'-x, -y, -z'
'x-1/2, y, -z-1/2'
'x, -y-1/2, z'
'-x-1/2, y-1/2, z-1/2'

loop_
_atom_site_label
_atom_site_type_symbol
_atom_site_fract_x
_atom_site_fract_y
_atom_site_fract_z
_atom_site_U_iso_or_equiv
_atom_site_adp_type
_atom_site_occupancy
_atom_site_symmetry_multiplicity
_atom_site_calc_flag
_atom_site_refinement_flags
_atom_site_disorder_assembly
_atom_site_disorder_group
W1 W 0.404706(16) 0.7500 0.84215(3) 0.04256(18) Uani 1 2 d S . .
Cu1 Cu 0.31584(6) 0.7500 0.84959(11) 0.0611(4) Uani 1 2 d S . .
C11 C 0.3743(4) 0.7500 0.6105(8) 0.052(3) Uani 1 2 d S . .
C10 C 0.3945(5) 0.7500 0.5199(8) 0.063(4) Uani 1 2 d S . .
H10 H 0.3798 0.7500 0.4601 0.076 Uiso 1 2 calc SR . .
C9 C 0.4394(5) 0.7500 0.5351(8) 0.061(3) Uani 1 2 d S . .
C12 C 0.3252(5) 0.7500 0.6291(10) 0.080(4) Uani 1 2 d S . .
H12A H 0.3159 0.6650 0.6500 0.119 Uiso 0.50 1 calc PR . .
H12B H 0.3094 0.7726 0.5705 0.119 Uiso 0.50 1 calc PR . .
H12C H 0.3183 0.8124 0.6788 0.119 Uiso 0.50 1 calc PR . .
C8 C 0.4780(5) 0.7500 0.4617(8) 0.080(5) Uani 1 2 d S . .
H8A H 0.4902 0.8363 0.4561 0.120 Uiso 0.50 1 calc PR . .
H8B H 0.4669 0.7220 0.3996 0.120 Uiso 0.50 1 calc PR . .
H8C H 0.5013 0.6917 0.4832 0.120 Uiso 0.50 1 calc PR . .
C6 C 0.4742(3) 1.0044(7) 0.8579(5) 0.054(2) Uani 1 1 d . . .
C5 C 0.5129(3) 1.0492(8) 0.8132(6) 0.062(2) Uani 1 1 d . . .
H5 H 0.5282 1.1256 0.8283 0.074 Uiso 1 1 calc R . .
C4 C 0.5246(3) 0.9649(8) 0.7453(6) 0.058(2) Uani 1 1 d . . .
C7 C 0.4504(4) 1.0695(8) 0.9384(6) 0.063(2) Uani 1 1 d . . .
H7A H 0.4201 1.0901 0.9186 0.095 Uiso 1 1 calc R . .
H7B H 0.4661 1.1481 0.9552 0.095 Uiso 1 1 calc R . .
H7C H 0.4495 1.0127 0.9937 0.095 Uiso 1 1 calc R . .
C3 C 0.5634(4) 0.9675(11) 0.6789(7) 0.082(3) Uani 1 1 d . . .
H3A H 0.5805 1.0455 0.6895 0.123 Uiso 1 1 calc R . .
H3B H 0.5528 0.9655 0.6130 0.123 Uiso 1 1 calc R . .
H3C H 0.5822 0.8931 0.6908 0.123 Uiso 1 1 calc R . .
C2 C 0.3486(3) 1.0958(8) 1.1361(6) 0.053(2) Uani 1 1 d . . .
C1 C 0.2566(5) 0.7500 0.8212(9) 0.063(3) Uani 1 2 d S . .
N6 N 0.4070(3) 0.7500 0.6771(6) 0.051(2) Uani 1 2 d S . .
N5 N 0.4462(3) 0.7500 0.6299(6) 0.048(2) Uani 1 2 d S . .
N4 N 0.4622(2) 0.8919(6) 0.8153(4) 0.0489(16) Uani 1 1 d . . .
N3 N 0.4936(2) 0.8695(6) 0.7460(4) 0.0477(15) Uani 1 1 d . . .
N1 N 0.2206(5) 0.7500 0.7885(8) 0.080(4) Uani 1 2 d S . .
N2 N 0.3578(3) 1.0140(8) 1.0826(6) 0.076(2) Uani 1 1 d . . .
S1 S 0.35756(8) 0.9254(2) 0.83094(14) 0.0546(5) Uani 1 1 d . . .
S2 S 0.42767(11) 0.7500 1.00045(19) 0.0501(7) Uani 1 2 d S . .
B1 B 0.4913(6) 0.7500 0.6821(10) 0.059(4) Uani 1 2 d SD . .
H1 H 0.523(3) 0.7500 0.634(8) 0.088 Uiso 1 2 d SD . .
Cu2 Cu 0.37250(4) 0.89166(10) 0.98584(7) 0.0597(3) Uani 1 1 d . . .
Cu3 Cu 0.32877(5) 1.2500 1.19552(10) 0.0528(4) Uani 1 2 d S . .
O1 O 0.3061(4) 0.746(5) 1.0281(7) 0.082(2) Uani 0.50 1 d PD A -1
N7 N 0.2431(4) 0.762(2) 1.1174(8) 0.082(2) Uani 0.50 1 d PD A -1
C13 C 0.2113(6) 0.6996(17) 1.1779(12) 0.082(2) Uani 0.50 1 d PD A -1
H13A H 0.2218 0.6139 1.1939 0.123 Uiso 0.50 1 calc PR A -1
H13B H 0.1828 0.6933 1.1446 0.123 Uiso 0.50 1 calc PR A -1
H13C H 0.2074 0.7491 1.2365 0.123 Uiso 0.50 1 calc PR A -1
C14 C 0.2395(7) 0.8976(15) 1.1075(13) 0.082(2) Uani 0.50 1 d PD A -1
H14A H 0.2664 0.9310 1.0776 0.123 Uiso 0.50 1 calc PR A -1
H14B H 0.2358 0.9364 1.1704 0.123 Uiso 0.50 1 calc PR A -1
H14C H 0.2138 0.9181 1.0677 0.123 Uiso 0.50 1 calc PR A -1
C15 C 0.2771(6) 0.6979(16) 1.0785(12) 0.082(2) Uani 0.50 1 d PD A -1
H15 H 0.2790 0.6090 1.0906 0.099 Uiso 0.50 1 calc PR A -1

loop_
_atom_site_aniso_label
_atom_site_aniso_U_11
_atom_site_aniso_U_22
_atom_site_aniso_U_33
_atom_site_aniso_U_23
_atom_site_aniso_U_13
_atom_site_aniso_U_12
W1 0.0478(3) 0.0355(3) 0.0444(3) 0.000 -0.00904(19) 0.000
Cu1 0.0491(10) 0.0649(9) 0.0692(9) 0.000 -0.0094(7) 0.000
C11 0.054(8) 0.052(6) 0.048(6) 0.000 -0.016(6) 0.000
C10 0.073(10) 0.074(8) 0.043(6) 0.000 -0.019(6) 0.000
C9 0.070(10) 0.067(8) 0.046(6) 0.000 -0.009(6) 0.000
C12 0.071(11) 0.108(12) 0.059(7) 0.000 -0.019(7) 0.000
C8 0.064(10) 0.142(14) 0.035(6) 0.000 -0.001(6) 0.000
C6 0.073(6) 0.036(4) 0.052(4) 0.003(3) -0.015(4) -0.006(4)
C5 0.072(7) 0.045(5) 0.068(5) 0.008(4) -0.015(5) -0.016(5)
C4 0.060(6) 0.058(5) 0.057(4) 0.008(4) -0.014(4) -0.009(5)
C7 0.080(7) 0.041(4) 0.069(5) -0.010(4) -0.001(5) -0.009(4)
C3 0.063(7) 0.096(8) 0.087(6) 0.016(6) 0.003(5) -0.023(6)
C2 0.068(6) 0.039(4) 0.051(4) -0.004(4) 0.005(4) 0.009(4)
C1 0.042(8) 0.091(10) 0.057(7) 0.000 -0.015(6) 0.000
N6 0.057(7) 0.053(6) 0.043(5) 0.000 -0.006(5) 0.000
N5 0.045(6) 0.052(5) 0.046(5) 0.000 -0.005(4) 0.000
N4 0.060(5) 0.036(3) 0.051(3) -0.002(3) -0.009(3) 0.001(3)
N3 0.041(4) 0.048(4) 0.054(3) 0.001(3) -0.009(3) -0.010(3)
N1 0.106(12) 0.064(7) 0.070(7) 0.000 0.010(7) 0.000
N2 0.081(7) 0.068(5) 0.079(5) 0.009(5) -0.007(4) 0.001(5)
S1 0.0589(15) 0.0477(11) 0.0572(11) 0.0046(9) -0.0082(10) 0.0110(10)
S2 0.062(2) 0.0414(14) 0.0466(14) 0.000 -0.0155(13) 0.000
B1 0.069(11) 0.047(7) 0.060(8) 0.000 -0.012(7) 0.000
Cu2 0.0746(8) 0.0501(6) 0.0544(6) -0.0061(5) -0.0074(5) 0.0110(5)
Cu3 0.0548(10) 0.0516(8) 0.0520(7) 0.000 0.0067(7) 0.000
O1 0.074(5) 0.104(6) 0.069(4) 0.018(6) -0.005(3) -0.017(6)
N7 0.074(5) 0.104(6) 0.069(4) 0.018(6) -0.005(3) -0.017(6)
C13 0.074(5) 0.104(6) 0.069(4) 0.018(6) -0.005(3) -0.017(6)
C14 0.074(5) 0.104(6) 0.069(4) 0.018(6) -0.005(3) -0.017(6)
C15 0.074(5) 0.104(6) 0.069(4) 0.018(6) -0.005(3) -0.017(6)

loop_
_atom_type_symbol
_atom_type_description
_atom_type_scat_dispersion_real
_atom_type_scat_dispersion_imag
_atom_type_scat_source
C C 0.0033 0.0016 'International Tables Vol C Tables 4.2.6.8 and 6.1.1.4'
H H 0.0000 0.0000 'International Tables Vol C Tables 4.2.6.8 and 6.1.1.4'
B B 0.0013 0.0007 'International Tables Vol C Tables 4.2.6.8 and 6.1.1.4'
N N 0.0061 0.0033 'International Tables Vol C Tables 4.2.6.8 and 6.1.1.4'
O O 0.0106 0.0060 'International Tables Vol C Tables 4.2.6.8 and 6.1.1.4'
S S 0.1246 0.1234 'International Tables Vol C Tables 4.2.6.8 and 6.1.1.4'
Cu Cu 0.3201 1.2651 'International Tables Vol C Tables 4.2.6.8 and 6.1.1.4'
W W -0.8490 6.8722 'International Tables Vol C Tables 4.2.6.8 and 6.1.1.4'

loop_
_geom_angle_atom_site_label_1
_geom_angle_atom_site_label_2
_geom_angle_atom_site_label_3
_geom_angle
_geom_angle_site_symmetry_1
_geom_angle_site_symmetry_3
N4 W1 N4 80.0(3) . 7_575
N4 W1 N6 79.4(2) . .
N4 W1 N6 79.4(2) 7_575 .
N4 W1 S2 86.14(16) . .
N4 W1 S2 86.14(16) 7_575 .
N6 W1 S2 161.0(3) . .
N4 W1 S1 162.40(17) . 7_575
N4 W1 S1 86.45(18) 7_575 7_575
N6 W1 S1 87.16(17) . 7_575
S2 W1 S1 104.24(7) . 7_575
N4 W1 S1 86.45(18) . .
N4 W1 S1 162.40(17) 7_575 .
N6 W1 S1 87.16(17) . .
S2 W1 S1 104.23(7) . .
S1 W1 S1 104.28(12) 7_575 .
N4 W1 Cu1 138.96(16) . .
N4 W1 Cu1 138.96(16) 7_575 .
N6 W1 Cu1 93.9(3) . .
S2 W1 Cu1 105.07(9) . .
S1 W1 Cu1 52.63(6) 7_575 .
S1 W1 Cu1 52.63(6) . .
N4 W1 Cu2 138.43(15) . 7_575
N4 W1 Cu2 92.13(16) 7_575 7_575
N6 W1 Cu2 139.56(14) . 7_575
S2 W1 Cu2 52.46(7) . 7_575
S1 W1 Cu2 52.68(6) 7_575 7_575
S1 W1 Cu2 105.47(6) . 7_575
Cu1 W1 Cu2 67.02(4) . 7_575
N4 W1 Cu2 92.13(16) . .
N4 W1 Cu2 138.42(15) 7_575 .
N6 W1 Cu2 139.56(14) . .
S2 W1 Cu2 52.46(7) . .
S1 W1 Cu2 105.47(6) 7_575 .
S1 W1 Cu2 52.68(6) . .
Cu1 W1 Cu2 67.02(4) . .
Cu2 W1 Cu2 67.13(5) 7_575 .
C1 Cu1 S1 121.45(13) . 7_575
C1 Cu1 S1 121.45(13) . .
S1 Cu1 S1 110.14(14) 7_575 .
C1 Cu1 W1 165.2(4) . .
S1 Cu1 W1 55.62(7) 7_575 .
S1 Cu1 W1 55.62(7) . .
C1 Cu1 Cu2 134.7(3) . 7_575
S1 Cu1 Cu2 48.80(6) 7_575 7_575
S1 Cu1 Cu2 99.39(8) . 7_575
W1 Cu1 Cu2 56.58(4) . 7_575
C1 Cu1 Cu2 134.7(3) . .
S1 Cu1 Cu2 99.39(8) 7_575 .
S1 Cu1 Cu2 48.80(6) . .
W1 Cu1 Cu2 56.58(4) . .
Cu2 Cu1 Cu2 60.16(5) 7_575 .
N6 C11 C10 108.0(12) . .
N6 C11 C12 126.4(11) . .
C10 C11 C12 125.5(11) . .
C9 C10 C11 106.6(10) . .
C9 C10 H10 126.7 . .
C11 C10 H10 126.7 . .
N5 C9 C10 107.7(12) . .
N5 C9 C8 122.7(12) . .
C10 C9 C8 129.6(11) . .
C11 C12 H12A 109.5 . .
C11 C12 H12B 109.5 . .
H12A C12 H12B 109.5 . .
C11 C12 H12C 109.5 . .
H12A C12 H12C 109.5 . .
H12B C12 H12C 109.5 . .
C9 C8 H8A 109.5 . .
C9 C8 H8B 109.5 . .
H8A C8 H8B 109.5 . .
C9 C8 H8C 109.5 . .
H8A C8 H8C 109.5 . .
H8B C8 H8C 109.5 . .
N4 C6 C5 108.2(8) . .
N4 C6 C7 126.3(8) . .
C5 C6 C7 125.5(8) . .
C4 C5 C6 108.3(8) . .
C4 C5 H5 125.9 . .
C6 C5 H5 125.9 . .
C5 C4 N3 107.2(8) . .
C5 C4 C3 129.3(9) . .
N3 C4 C3 123.5(8) . .
C6 C7 H7A 109.5 . .
C6 C7 H7B 109.5 . .
H7A C7 H7B 109.5 . .
C6 C7 H7C 109.5 . .
H7A C7 H7C 109.5 . .
H7B C7 H7C 109.5 . .
C4 C3 H3A 109.5 . .
C4 C3 H3B 109.5 . .
H3A C3 H3B 109.5 . .
C4 C3 H3C 109.5 . .
H3A C3 H3C 109.5 . .
H3B C3 H3C 109.5 . .
N2 C2 Cu3 165.8(7) . .
N1 C1 Cu1 169.6(13) . .
N5 N6 C11 107.2(9) . .
N5 N6 W1 120.9(7) . .
C11 N6 W1 131.9(9) . .
C9 N5 N6 110.5(10) . .
C9 N5 B1 127.1(11) . .
N6 N5 B1 122.5(9) . .
C6 N4 N3 105.8(7) . .
C6 N4 W1 132.9(6) . .
N3 N4 W1 121.3(4) . .
C4 N3 N4 110.5(7) . .
C4 N3 B1 128.2(9) . .
N4 N3 B1 121.3(8) . .
C1 N1 Cu3 161.7(12) . 2_574
C2 N2 Cu2 174.7(7) . .
Cu1 S1 Cu2 82.55(9) . .
Cu1 S1 W1 71.75(8) . .
Cu2 S1 W1 71.83(7) . .
Cu2 S2 Cu2 83.09(13) . 7_575
Cu2 S2 W1 72.04(8) . .
Cu2 S2 W1 72.04(8) 7_575 .
N3 B1 N3 108.6(10) 7_575 .
N3 B1 N5 108.3(8) 7_575 .
N3 B1 N5 108.3(8) . .
N3 B1 H1 108(4) 7_575 .
N3 B1 H1 108(4) . .
N5 B1 H1 116(7) . .
N2 Cu2 S2 123.3(3) . .
N2 Cu2 S1 122.2(2) . .
S2 Cu2 S1 109.98(10) . .
N2 Cu2 W1 169.7(3) . .
S2 Cu2 W1 55.50(7) . .
S1 Cu2 W1 55.49(6) . .
N2 Cu2 Cu1 131.2(3) . .
S2 Cu2 Cu1 98.91(7) . .
S1 Cu2 Cu1 48.66(7) . .
W1 Cu2 Cu1 56.40(4) . .
N2 Cu2 Cu2 131.9(2) . 7_575
S2 Cu2 Cu2 48.45(6) . 7_575
S1 Cu2 Cu2 99.06(6) . 7_575
W1 Cu2 Cu2 56.44(2) . 7_575
Cu1 Cu2 Cu2 59.92(3) . 7_575
C2 Cu3 C2 115.2(5) 7_585 .
C2 Cu3 N1 121.5(3) 7_585 2_575
C2 Cu3 N1 121.5(3) . 2_575
C15 N7 C14 121.0(13) . .
C15 N7 C13 121.6(15) . .
C14 N7 C13 117.2(13) . .
O1 C15 N7 125(2) . .
O1 C15 H15 117.6 . .
N7 C15 H15 117.6 . .

loop_
_geom_bond_atom_site_label_1
_geom_bond_atom_site_label_2
_geom_bond_distance
_geom_bond_site_symmetry_2
W1 N4 2.293(7) .
W1 N4 2.293(7) 7_575
W1 N6 2.296(9) .
W1 S2 2.306(3) .
W1 S1 2.308(2) 7_575
W1 S1 2.308(2) .
W1 Cu1 2.6560(18) .
W1 Cu2 2.6614(11) 7_575
W1 Cu2 2.6614(11) .
Cu1 C1 1.814(14) .
Cu1 S1 2.223(3) 7_575
Cu1 S1 2.223(3) .
Cu1 Cu2 2.9355(17) 7_575
Cu1 Cu2 2.9356(17) .
C11 N6 1.345(14) .
C11 C10 1.395(17) .
C11 C12 1.489(19) .
C10 C9 1.358(19) .
C10 H10 0.9400 .
C9 N5 1.334(14) .
C9 C8 1.541(19) .
C12 H12A 0.9700 .
C12 H12B 0.9700 .
C12 H12C 0.9700 .
C8 H8A 0.9700 .
C8 H8B 0.9700 .
C8 H8C 0.9700 .
C6 N4 1.359(10) .
C6 C5 1.392(13) .
C6 C7 1.488(12) .
C5 C4 1.335(12) .
C5 H5 0.9400 .
C4 N3 1.357(10) .
C4 C3 1.481(13) .
C7 H7A 0.9700 .
C7 H7B 0.9700 .
C7 H7C 0.9700 .
C3 H3A 0.9700 .
C3 H3B 0.9700 .
C3 H3C 0.9700 .
C2 N2 1.162(10) .
C2 Cu3 1.898(8) .
C1 N1 1.166(18) .
N6 N5 1.343(14) .
N5 B1 1.531(19) .
N4 N3 1.365(9) .
N3 B1 1.528(10) .
N1 Cu3 1.961(15) 2_574
N2 Cu2 1.902(9) .
S1 Cu2 2.227(2) .
S2 Cu2 2.218(3) .
S2 Cu2 2.218(3) 7_575
B1 N3 1.528(10) 7_575
B1 H1 1.15(2) .
Cu2 Cu2 2.943(2) 7_575
Cu3 C2 1.897(8) 7_585
Cu3 N1 1.961(15) 2_575
O1 C15 1.221(17) .
N7 C15 1.328(14) .
N7 C14 1.422(17) .
N7 C13 1.425(14) .
C13 H13A 0.9700 .
C13 H13B 0.9700 .
C13 H13C 0.9700 .
C14 H14A 0.9700 .
C14 H14B 0.9700 .
C14 H14C 0.9700 .
C15 H15 0.9400 .

loop_
_platon_squeeze_void_nr
_platon_squeeze_void_average_x
_platon_squeeze_void_average_y
_platon_squeeze_void_average_z
_platon_squeeze_void_volume
_platon_squeeze_void_count_electrons
_platon_squeeze_void_content
1 0.250 -0.025 1.006 731 146 ' '
2 0.750 -0.037 0.481 731 146 ' '
3 0.441 0.250 0.121 14 2 ' '
4 0.941 0.250 0.379 14 2 ' '
5 0.059 0.750 0.621 14 2 ' '
6 0.559 0.750 0.879 14 2 ' '
